data_7211445
loop_
_publ_author_name
'Yang, Bing-Ping'
'Xu, Xiang'
'Huang, Chao'
'Mao, Jiang-Gao'

_publ_section_title
;
 K4TM4(V2O7)2(IO3)4(H2O) (TM = Zn, Ni, Co): a series of quinary mixed
 metal--vanadium(v)--iodates
;
_journal_issue 48
_journal_name_full CrystEngComm
_journal_page_first 10464
_journal_paper_doi 10.1039/c3ce41653d
_journal_volume 15
_journal_year 2013
_chemical_formula_moiety '2(I2 Ni2 O13 V2), 2(O0.50), 4(K)'
_chemical_formula_sum 'H2 I4 K4 Ni4 O27 V4'
_chemical_formula_weight 1536.62
_chemical_name_systematic
; 
 ? 
;
_space_group_IT_number 176
_symmetry_cell_setting hexagonal
_symmetry_space_group_name_Hall '-P 6c'
_symmetry_space_group_name_H-M 'P 63/m'
_atom_sites_solution_hydrogens none
_atom_sites_solution_primary direct
_atom_sites_solution_secondary difmap
_audit_creation_method SHELXL-97
_cell_angle_alpha 90.00
_cell_angle_beta 90.00
_cell_angle_gamma 120.00
_cell_formula_units_Z 1
_cell_length_a 5.5379(2)
_cell_length_b 5.5379(2)
_cell_length_c 25.931(2)
_cell_measurement_reflns_used 1876
_cell_measurement_temperature 293(2)
_cell_measurement_theta_max 27.48
_cell_measurement_theta_min 4.25
_cell_volume 688.72(6)
_computing_cell_refinement 'CrystalClear (Rigaku Inc., 2007)'
_computing_data_collection 'CrystalClear (Rigaku Inc., 2007)'
_computing_data_reduction 'CrystalClear (Rigaku Inc., 2007)'
_computing_structure_refinement 'SHELXL-97 (Sheldrick, 1997)'
_computing_structure_solution 'SHELXS-97 (Sheldrick, 1990)'
_diffrn_ambient_temperature 293(2)
_diffrn_measured_fraction_theta_full 0.991
_diffrn_measured_fraction_theta_max 0.991
_diffrn_measurement_method CCD_Profile_fitting
_diffrn_radiation_monochromator graphite
_diffrn_radiation_source 'fine-focus sealed tube'
_diffrn_radiation_type MoK\a
_diffrn_radiation_wavelength 0.71073
_diffrn_reflns_av_R_equivalents 0.0656
_diffrn_reflns_av_sigmaI/netI 0.0331
_diffrn_reflns_limit_h_max 7
_diffrn_reflns_limit_h_min -7
_diffrn_reflns_limit_k_max 7
_diffrn_reflns_limit_k_min -7
_diffrn_reflns_limit_l_max 32
_diffrn_reflns_limit_l_min -33
_diffrn_reflns_number 5852
_diffrn_reflns_theta_full 27.48
_diffrn_reflns_theta_max 27.48
_diffrn_reflns_theta_min 4.25
_exptl_absorpt_coefficient_mu 9.159
_exptl_absorpt_correction_T_max 1.0000
_exptl_absorpt_correction_T_min 0.4622
_exptl_absorpt_correction_type multi-scan
_exptl_absorpt_process_details Higashi
_exptl_crystal_colour 'light green'
_exptl_crystal_density_diffrn 3.705
_exptl_crystal_density_method 'not measured'
_exptl_crystal_description 'hexagonal plate'
_exptl_crystal_F_000 710
_exptl_crystal_size_max 0.11
_exptl_crystal_size_mid 0.10
_exptl_crystal_size_min 0.03
_refine_diff_density_max 0.859
_refine_diff_density_min -1.406
_refine_diff_density_rms 0.184
_refine_ls_extinction_method none
_refine_ls_goodness_of_fit_ref 1.391
_refine_ls_hydrogen_treatment none
_refine_ls_matrix_type full
_refine_ls_number_parameters 38
_refine_ls_number_reflns 542
_refine_ls_number_restraints 0
_refine_ls_restrained_S_all 1.391
_refine_ls_R_factor_all 0.0521
_refine_ls_R_factor_gt 0.0512
_refine_ls_shift/su_max 0.000
_refine_ls_shift/su_mean 0.000
_refine_ls_structure_factor_coef Fsqd
_refine_ls_weighting_details 'calc w=1/[\s^2^(Fo^2^)+(0.0152P)^2^+8.1237P] where P=(Fo^2^+2Fc^2^)/3'
_refine_ls_weighting_scheme calc
_refine_ls_wR_factor_gt 0.0968
_refine_ls_wR_factor_ref 0.0972
_reflns_number_gt 538
_reflns_number_total 542
_reflns_threshold_expression >2sigma(I)
_cod_data_source_file c3ce41653d.cif
_cod_data_source_block K4Ni4(V2O7)2(IO3)4(H2O)
_cod_depositor_comments
;
The following automatic conversions were performed:

'_exptl_absorpt_correction_type' value 'Multi-scan' changed to
'multi-scan' according to
/home/saulius/struct/CIF-dictionaries/cif_core.dic dictionary named
'cif_core.dic' version 2.4.2 from 2011-04-26.

Automatic conversion script
Id: cif_fix_values 1891 2012-01-12 08:04:46Z andrius 
;
_cod_original_sg_symbol_H-M P6(3)/m
_cod_database_code 7211445

loop_
_symmetry_equiv_pos_as_xyz
'x, y, z'
'x-y, x, z+1/2'
'-y, x-y, z'
'-x, -y, z+1/2'
'-x+y, -x, z'
'y, -x+y, z+1/2'
'-x, -y, -z'
'-x+y, -x, -z-1/2'
'y, -x+y, -z'
'x, y, -z-1/2'
'x-y, x, -z'
'-y, x-y, -z-1/2'

loop_
_atom_site_label
_atom_site_type_symbol
_atom_site_fract_x
_atom_site_fract_y
_atom_site_fract_z
_atom_site_U_iso_or_equiv
_atom_site_adp_type
_atom_site_occupancy
_atom_site_symmetry_multiplicity
_atom_site_calc_flag
_atom_site_refinement_flags
K1 K 0.3333 0.6667 0.2500 0.035(3) Uani 0.68(2) 6 d SP
K2 K 0.3333 0.6667 -0.0188(2) 0.055(2) Uani 0.658(10) 3 d SP
Ni1 Ni 0.3333 0.6667 0.11578(7) 0.0170(4) Uani 1 3 d S
V1 V 0.6667 0.3333 0.18147(8) 0.0121(5) Uani 1 3 d S
I1 I 0.0000 1.0000 0.10291(3) 0.0148(3) Uani 1 3 d S
O1 O 0.2157(11) 0.8911(11) 0.0689(2) 0.0197(12) Uani 1 1 d .
O2 O 0.6667 0.3333 0.2500 0.054(6) Uani 1 6 d S
O3 O 0.4364(13) 0.4235(12) 0.1596(2) 0.0224(12) Uani 1 1 d .
O1W O 0.0000 1.0000 0.2500 0.025(6) Uani 0.50 6 d SP

loop_
_atom_site_aniso_label
_atom_site_aniso_U_11
_atom_site_aniso_U_22
_atom_site_aniso_U_33
_atom_site_aniso_U_23
_atom_site_aniso_U_13
_atom_site_aniso_U_12
K1 0.043(3) 0.043(3) 0.020(4) 0.000 0.000 0.0215(17)
K2 0.069(3) 0.069(3) 0.026(3) 0.000 0.000 0.0346(16)
Ni1 0.0112(5) 0.0112(5) 0.0287(9) 0.000 0.000 0.0056(3)
V1 0.0141(7) 0.0141(7) 0.0081(10) 0.000 0.000 0.0070(3)
I1 0.0131(3) 0.0131(3) 0.0183(4) 0.000 0.000 0.00654(16)
O1 0.022(3) 0.020(3) 0.024(3) 0.002(2) 0.004(2) 0.015(2)
O2 0.078(9) 0.078(9) 0.005(7) 0.000 0.000 0.039(5)
O3 0.025(3) 0.025(3) 0.024(3) 0.000(2) -0.004(2) 0.018(3)
O1W 0.034(10) 0.034(10) 0.007(12) 0.000 0.000 0.017(5)

loop_
_atom_type_symbol
_atom_type_description
_atom_type_scat_dispersion_real
_atom_type_scat_dispersion_imag
_atom_type_scat_source
H H 0.0000 0.0000 'International Tables Vol C Tables 4.2.6.8 and 6.1.1.4'
I I -0.4742 1.8119 'International Tables Vol C Tables 4.2.6.8 and 6.1.1.4'
K K 0.2009 0.2494 'International Tables Vol C Tables 4.2.6.8 and 6.1.1.4'
Ni Ni 0.3393 1.1124 'International Tables Vol C Tables 4.2.6.8 and 6.1.1.4'
O O 0.0106 0.0060 'International Tables Vol C Tables 4.2.6.8 and 6.1.1.4'
V V 0.3005 0.5294 'International Tables Vol C Tables 4.2.6.8 and 6.1.1.4'

loop_
_geom_angle_atom_site_label_1
_geom_angle_atom_site_label_2
_geom_angle_atom_site_label_3
_geom_angle
_geom_angle_site_symmetry_1
_geom_angle_site_symmetry_3
O3 K1 O3 145.78(9) 5_565 12_666
O3 K1 O3 61.26(18) 5_565 3_665
O3 K1 O3 107.9(2) 12_666 3_665
O3 K1 O3 107.9(2) 5_565 8_566
O3 K1 O3 61.26(18) 12_666 8_566
O3 K1 O3 145.78(9) 3_665 8_566
O3 K1 O3 61.26(18) 5_565 .
O3 K1 O3 145.78(9) 12_666 .
O3 K1 O3 61.26(18) 3_665 .
O3 K1 O3 145.78(9) 8_566 .
O3 K1 O3 145.78(9) 5_565 10_556
O3 K1 O3 61.26(18) 12_666 10_556
O3 K1 O3 145.78(9) 3_665 10_556
O3 K1 O3 61.26(18) 8_566 10_556
O3 K1 O3 107.9(2) . 10_556
O3 K1 O2 99.82(12) 5_565 1_565
O3 K1 O2 55.05(11) 12_666 1_565
O3 K1 O2 55.05(11) 3_665 1_565
O3 K1 O2 99.82(12) 8_566 1_565
O3 K1 O2 113.73(12) . 1_565
O3 K1 O2 113.73(12) 10_556 1_565
O3 K1 O2 55.05(11) 5_565 1_455
O3 K1 O2 113.73(12) 12_666 1_455
O3 K1 O2 113.73(12) 3_665 1_455
O3 K1 O2 55.05(11) 8_566 1_455
O3 K1 O2 99.82(12) . 1_455
O3 K1 O2 99.82(12) 10_556 1_455
O2 K1 O2 120.0 1_565 1_455
O3 K1 O1W 66.27(12) 5_565 .
O3 K1 O1W 80.18(12) 12_666 .
O3 K1 O1W 80.18(12) 3_665 .
O3 K1 O1W 66.27(12) 8_566 .
O3 K1 O1W 124.95(11) . .
O3 K1 O1W 124.95(11) 10_556 .
O2 K1 O1W 60.0 1_565 .
O2 K1 O1W 60.0 1_455 .
O3 K1 O1W 124.95(11) 5_565 1_655
O3 K1 O1W 66.27(12) 12_666 1_655
O3 K1 O1W 66.27(12) 3_665 1_655
O3 K1 O1W 124.95(11) 8_566 1_655
O3 K1 O1W 80.18(12) . 1_655
O3 K1 O1W 80.18(12) 10_556 1_655
O2 K1 O1W 60.0 1_565 1_655
O2 K1 O1W 180.0 1_455 1_655
O1W K1 O1W 120.0 . 1_655
O3 K1 O1W 80.18(12) 5_565 1_545
O3 K1 O1W 124.95(11) 12_666 1_545
O3 K1 O1W 124.95(11) 3_665 1_545
O3 K1 O1W 80.18(12) 8_566 1_545
O3 K1 O1W 66.27(12) . 1_545
O3 K1 O1W 66.27(12) 10_556 1_545
O2 K1 O1W 180.0 1_565 1_545
O2 K1 O1W 60.0 1_455 1_545
O1W K1 O1W 120.0 . 1_545
O1W K1 O1W 120.0 1_655 1_545
O3 K1 O2 113.73(12) 5_565 .
O3 K1 O2 99.82(12) 12_666 .
O3 K1 O2 99.82(12) 3_665 .
O3 K1 O2 113.73(12) 8_566 .
O3 K1 O2 55.05(11) . .
O3 K1 O2 55.05(11) 10_556 .
O2 K1 O2 120.0 1_565 .
O2 K1 O2 120.0 1_455 .
O1W K1 O2 180.0 . .
O1W K1 O2 60.0 1_655 .
O1W K1 O2 60.0 1_545 .
O1 K2 O1 100.1(2) 9_455 7_675
O1 K2 O1 100.1(2) 9_455 11_655
O1 K2 O1 100.1(2) 7_675 11_655
O1 K2 O1 88.3(2) 9_455 .
O1 K2 O1 106.94(14) 7_675 .
O1 K2 O1 149.8(2) 11_655 .
O1 K2 O1 149.8(2) 9_455 5_565
O1 K2 O1 88.3(2) 7_675 5_565
O1 K2 O1 106.94(14) 11_655 5_565
O1 K2 O1 61.6(2) . 5_565
O1 K2 O1 106.94(14) 9_455 3_665
O1 K2 O1 149.8(2) 7_675 3_665
O1 K2 O1 88.3(2) 11_655 3_665
O1 K2 O1 61.6(2) . 3_665
O1 K2 O1 61.6(2) 5_565 3_665
O1 K2 O1 55.4(2) 9_455 7_565
O1 K2 O1 129.2(3) 7_675 7_565
O1 K2 O1 52.4(2) 11_655 7_565
O1 K2 O1 114.77(13) . 7_565
O1 K2 O1 136.53(17) 5_565 7_565
O1 K2 O1 78.50(19) 3_665 7_565
O1 K2 O1 52.4(2) 9_455 11_665
O1 K2 O1 55.4(2) 7_675 11_665
O1 K2 O1 129.2(3) 11_655 11_665
O1 K2 O1 78.50(19) . 11_665
O1 K2 O1 114.77(13) 5_565 11_665
O1 K2 O1 136.53(17) 3_665 11_665
O1 K2 O1 105.73(15) 7_565 11_665
O1 K2 O1 129.2(3) 9_455 9
O1 K2 O1 52.4(2) 7_675 9
O1 K2 O1 55.4(2) 11_655 9
O1 K2 O1 136.53(17) . 9
O1 K2 O1 78.50(19) 5_565 9
O1 K2 O1 114.77(13) 3_665 9
O1 K2 O1 105.73(15) 7_565 9
O1 K2 O1 105.73(15) 11_665 9
O1 K2 K2 96.97(13) 9_455 7_675
O1 K2 K2 53.82(14) 7_675 7_675
O1 K2 K2 151.15(17) 11_655 7_675
O1 K2 K2 53.12(18) . 7_675
O1 K2 K2 64.77(19) 5_565 7_675
O1 K2 K2 108.8(3) 3_665 7_675
O1 K2 K2 151.93(12) 7_565 7_675
O1 K2 K2 50.00(13) 11_665 7_675
O1 K2 K2 95.85(11) 9 7_675
O1 K2 K2 53.82(14) 9_455 7_565
O1 K2 K2 151.15(17) 7_675 7_565
O1 K2 K2 96.97(13) 11_655 7_565
O1 K2 K2 64.77(19) . 7_565
O1 K2 K2 108.8(3) 5_565 7_565
O1 K2 K2 53.12(18) 3_665 7_565
O1 K2 K2 50.00(13) 7_565 7_565
O1 K2 K2 95.85(11) 11_665 7_565
O1 K2 K2 151.93(12) 9 7_565
K2 K2 K2 111.88(19) 7_675 7_565
O1 K2 K2 151.15(17) 9_455 7_665
O1 K2 K2 96.97(13) 7_675 7_665
O1 K2 K2 53.82(14) 11_655 7_665
O1 K2 K2 108.8(3) . 7_665
O1 K2 K2 53.12(18) 5_565 7_665
O1 K2 K2 64.77(19) 3_665 7_665
O1 K2 K2 95.85(11) 7_565 7_665
O1 K2 K2 151.93(12) 11_665 7_665
O1 K2 K2 50.00(13) 9 7_665
K2 K2 K2 111.88(19) 7_675 7_665
K2 K2 K2 111.88(19) 7_565 7_665
O3 Ni1 O3 92.2(2) 3_665 5_565
O3 Ni1 O3 92.2(2) 3_665 .
O3 Ni1 O3 92.2(2) 5_565 .
O3 Ni1 O1 176.6(2) 3_665 3_665
O3 Ni1 O1 91.2(2) 5_565 3_665
O3 Ni1 O1 87.8(2) . 3_665
O3 Ni1 O1 91.2(2) 3_665 .
O3 Ni1 O1 87.8(2) 5_565 .
O3 Ni1 O1 176.6(2) . .
O1 Ni1 O1 88.8(2) 3_665 .
O3 Ni1 O1 87.8(2) 3_665 5_565
O3 Ni1 O1 176.6(2) 5_565 5_565
O3 Ni1 O1 91.2(2) . 5_565
O1 Ni1 O1 88.8(2) 3_665 5_565
O1 Ni1 O1 88.8(2) . 5_565
O3 Ni1 K1 56.31(16) 3_665 .
O3 Ni1 K1 56.31(16) 5_565 .
O3 Ni1 K1 56.31(16) . .
O1 Ni1 K1 126.08(15) 3_665 .
O1 Ni1 K1 126.08(15) . .
O1 Ni1 K1 126.08(15) 5_565 .
O3 Ni1 K2 123.69(16) 3_665 .
O3 Ni1 K2 123.69(16) 5_565 .
O3 Ni1 K2 123.69(16) . .
O1 Ni1 K2 53.92(15) 3_665 .
O1 Ni1 K2 53.92(15) . .
O1 Ni1 K2 53.92(15) 5_565 .
K1 Ni1 K2 180.0 . .
O3 V1 O3 109.3(2) 3_655 5_665
O3 V1 O3 109.3(2) 3_655 .
O3 V1 O3 109.3(2) 5_665 .
O3 V1 O2 109.7(2) 3_655 .
O3 V1 O2 109.7(2) 5_665 .
O3 V1 O2 109.7(2) . .
O3 V1 K1 112.8(2) 3_655 1_655
O3 V1 K1 50.62(19) 5_665 1_655
O3 V1 K1 137.5(2) . 1_655
O2 V1 K1 60.94(3) . 1_655
O3 V1 K1 50.62(19) 3_655 1_545
O3 V1 K1 137.5(2) 5_665 1_545
O3 V1 K1 112.8(2) . 1_545
O2 V1 K1 60.94(3) . 1_545
K1 V1 K1 98.40(3) 1_655 1_545
O3 V1 K1 137.5(2) 3_655 .
O3 V1 K1 112.8(2) 5_665 .
O3 V1 K1 50.62(19) . .
O2 V1 K1 60.94(3) . .
K1 V1 K1 98.40(3) 1_655 .
K1 V1 K1 98.40(3) 1_545 .
O1 I1 O1 98.4(2) 5_465 3_675
O1 I1 O1 98.4(2) 5_465 .
O1 I1 O1 98.4(2) 3_675 .
O1 I1 K2 41.83(17) 5_465 7_565
O1 I1 K2 115.82(19) 3_675 7_565
O1 I1 K2 59.22(18) . 7_565
O1 I1 K2 59.22(17) 5_465 7_575
O1 I1 K2 41.83(17) 3_675 7_575
O1 I1 K2 115.82(19) . 7_575
K2 I1 K2 91.35(11) 7_565 7_575
O1 I1 K2 115.82(19) 5_465 7_675
O1 I1 K2 59.22(18) 3_675 7_675
O1 I1 K2 41.83(17) . 7_675
K2 I1 K2 91.35(11) 7_565 7_675
K2 I1 K2 91.35(11) 7_575 7_675
I1 O1 Ni1 111.9(3) . .
I1 O1 K2 112.5(2) . 7_675
Ni1 O1 K2 112.9(2) . 7_675
I1 O1 K2 151.0(3) . .
Ni1 O1 K2 89.8(2) . .
K2 O1 K2 73.06(14) 7_675 .
I1 O1 K2 92.9(2) . 7_565
Ni1 O1 K2 95.05(19) . 7_565
K2 O1 K2 129.2(3) 7_675 7_565
K2 O1 K2 65.23(13) . 7_565
V1 O2 V1 180.0 . 8_666
V1 O2 K1 90.0 . 1_655
V1 O2 K1 90.0 8_666 1_655
V1 O2 K1 90.0 . 1_545
V1 O2 K1 90.0 8_666 1_545
K1 O2 K1 120.0 1_655 1_545
V1 O2 K1 90.0 . .
V1 O2 K1 90.0 8_666 .
K1 O2 K1 120.0 1_655 .
K1 O2 K1 120.0 1_545 .
V1 O3 Ni1 152.0(4) . .
V1 O3 K1 102.7(2) . .
Ni1 O3 K1 87.7(2) . .
K1 O1W K1 120.0 . 1_565
K1 O1W K1 120.0 . 1_455
K1 O1W K1 120.0 1_565 1_455

loop_
_geom_bond_atom_site_label_1
_geom_bond_atom_site_label_2
_geom_bond_distance
_geom_bond_site_symmetry_2
K1 O3 2.898(6) 5_565
K1 O3 2.898(6) 12_666
K1 O3 2.898(6) 3_665
K1 O3 2.898(6) 8_566
K1 O3 2.898(6) .
K1 O3 2.898(6) 10_556
K1 O2 3.19731(11) 1_565
K1 O2 3.19731(11) 1_455
K1 O1W 3.19731(11) .
K1 O1W 3.19731(11) 1_655
K1 O1W 3.19731(11) 1_545
K1 O2 3.19731(11) .
K2 O1 2.795(6) 9_455
K2 O1 2.795(6) 7_675
K2 O1 2.795(6) 11_655
K2 O1 2.820(7) .
K2 O1 2.820(7) 5_565
K2 O1 2.820(7) 3_665
K2 O1 3.330(6) 7_565
K2 O1 3.330(6) 11_665
K2 O1 3.330(6) 9
K2 K2 3.342(4) 7_675
K2 K2 3.342(4) 7_565
K2 K2 3.342(4) 7_665
Ni1 O3 2.049(6) 3_665
Ni1 O3 2.049(6) 5_565
Ni1 O3 2.049(6) .
Ni1 O1 2.062(5) 3_665
Ni1 O1 2.062(5) .
Ni1 O1 2.062(5) 5_565
V1 O3 1.683(6) 3_655
V1 O3 1.683(6) 5_665
V1 O3 1.683(6) .
V1 O2 1.777(2) .
V1 K1 3.6579(10) 1_655
V1 K1 3.6579(10) 1_545
I1 O1 1.813(5) 5_465
I1 O1 1.813(5) 3_675
I1 O1 1.813(5) .
I1 K2 3.871(4) 7_565
I1 K2 3.871(4) 7_575
I1 K2 3.871(4) 7_675
O1 K2 2.795(6) 7_675
O1 K2 3.330(6) 7_565
O2 V1 1.777(2) 8_666
O2 K1 3.19731(11) 1_655
O2 K1 3.19731(11) 1_545
O1W K1 3.19731(11) 1_565
O1W K1 3.19731(11) 1_455
